data_7159905
loop_
_publ_author_name
'Jaiswal, Gaurav'
'Pan, Subhas Chandra'

_publ_section_title
;
 BBr<sub>3</sub>-mediated dearomative spirocyclization of biaryl ynones:
 facile access to spiro[5.5]dienones.
;
_journal_issue 18
_journal_name_full 'Organic &amp; biomolecular chemistry'
_journal_page_first 3602
_journal_page_last 3605
_journal_paper_doi 10.1039/d4ob00274a
_journal_volume 22
_journal_year 2024
_chemical_formula_moiety 'C25 H15 Cl O2'
_chemical_formula_sum 'C25 H15 Cl O2'
_chemical_formula_weight 382.82
_space_group_crystal_system monoclinic
_space_group_IT_number 14
_space_group_name_Hall '-P 2ybc'
_space_group_name_H-M_alt 'P 1 21/c 1'
_atom_sites_solution_hydrogens geom
_audit_creation_date 2023-09-04
_audit_creation_method
;
Olex2 1.5
(compiled 2021.07.19 svn.r715e62df for OlexSys, GUI svn.r6380)
;
_audit_update_record
;
2024-02-08 deposited with the CCDC.	2024-04-15 downloaded from the CCDC.
;
_cell_angle_alpha 90
_cell_angle_beta 93.373(17)
_cell_angle_gamma 90
_cell_formula_units_Z 4
_cell_length_a 16.591(10)
_cell_length_b 7.190(4)
_cell_length_c 15.695(9)
_cell_measurement_reflns_used 9404
_cell_measurement_temperature 297(2)
_cell_measurement_theta_max 26.14
_cell_measurement_theta_min 2.81
_cell_volume 1869.0(19)
_computing_molecular_graphics 'Olex2 1.5 (Dolomanov et al., 2009)'
_computing_publication_material 'Olex2 1.5 (Dolomanov et al., 2009)'
_computing_structure_refinement 'XL  (Sheldrick, 2008)'
_computing_structure_solution 'SHELXT 2018/2 (Sheldrick, 2018)'
_diffrn_ambient_temperature 297.00
_diffrn_measured_fraction_theta_full 0.997
_diffrn_measured_fraction_theta_max 0.995
_diffrn_measurement_device_type 'Bruker APEX-II CCD'
_diffrn_measurement_method '\f and \w scans'
_diffrn_radiation_type MoK\a
_diffrn_radiation_wavelength 0.71073
_diffrn_reflns_av_R_equivalents 0.0399
_diffrn_reflns_av_unetI/netI 0.0227
_diffrn_reflns_Laue_measured_fraction_full 0.997
_diffrn_reflns_Laue_measured_fraction_max 0.995
_diffrn_reflns_limit_h_max 20
_diffrn_reflns_limit_h_min -20
_diffrn_reflns_limit_k_max 8
_diffrn_reflns_limit_k_min -8
_diffrn_reflns_limit_l_max 19
_diffrn_reflns_limit_l_min -19
_diffrn_reflns_number 31619
_diffrn_reflns_point_group_measured_fraction_full 0.997
_diffrn_reflns_point_group_measured_fraction_max 0.995
_diffrn_reflns_theta_full 25.242
_diffrn_reflns_theta_max 26.322
_diffrn_reflns_theta_min 2.459
_diffrn_source_current 1.4
_diffrn_source_power 0.07
_diffrn_source_voltage 50.0
_diffrn_standards_number 0
_exptl_absorpt_coefficient_mu 0.223
_exptl_absorpt_correction_type none
_exptl_crystal_colour Yellow
_exptl_crystal_density_diffrn 1.361
_exptl_crystal_description Block
_exptl_crystal_F_000 792
_exptl_crystal_size_max 0.28
_exptl_crystal_size_mid 0.24
_exptl_crystal_size_min 0.22
_refine_diff_density_max 0.211
_refine_diff_density_min -0.339
_refine_diff_density_rms 0.034
_refine_ls_extinction_method none
_refine_ls_goodness_of_fit_ref 1.050
_refine_ls_hydrogen_treatment constr
_refine_ls_matrix_type full
_refine_ls_number_parameters 253
_refine_ls_number_reflns 3785
_refine_ls_number_restraints 0
_refine_ls_restrained_S_all 1.050
_refine_ls_R_factor_all 0.0576
_refine_ls_R_factor_gt 0.0432
_refine_ls_shift/su_max 0.000
_refine_ls_shift/su_mean 0.000
_refine_ls_structure_factor_coef Fsqd
_refine_ls_weighting_details 'w=1/[\s^2^(Fo^2^)+(0.0280P)^2^+0.9323P] where P=(Fo^2^+2Fc^2^)/3'
_refine_ls_weighting_scheme calc
_refine_ls_wR_factor_gt 0.0910
_refine_ls_wR_factor_ref 0.1019
_reflns_Friedel_coverage 0.000
_reflns_number_gt 3032
_reflns_number_total 3785
_reflns_threshold_expression 'I > 2\s(I)'
_cod_data_source_file d4ob00274a2.cif
_cod_data_source_block scp_a
_cod_depositor_comments 'Adding full bibliography for 7159905.cif.'
_cod_original_cell_volume 1868.9(19)
_cod_database_code 7159905
_shelx_shelxl_version_number 2019/1
_shelx_space_group_comment
;
The symmetry employed for this shelxl refinement is uniquely defined
by the following loop, which should always be used as a source of
symmetry information in preference to the above space-group names.
They are only intended as comments.
;
_olex2_refinement_description
;
1. Fixed Uiso
 At 1.2 times of:
  All C(H) groups
2.a Aromatic/amide H refined with riding coordinates:
 C15(H15), C9(H9), C4(H4), C25(H25), C18(H18), C12(H12), C21(H21), C1(H1),
 C13(H13), C24(H24), C8(H8), C23(H23), C3(H3), C22(H22), C2(H2)
;
_olex2_submission_special_instructions 'No special instructions were received'

loop_
_space_group_symop_operation_xyz
'x, y, z'
'-x, y+1/2, -z+1/2'
'-x, -y, -z'
'x, -y-1/2, z-1/2'

loop_
_atom_site_label
_atom_site_type_symbol
_atom_site_fract_x
_atom_site_fract_y
_atom_site_fract_z
_atom_site_U_iso_or_equiv
_atom_site_adp_type
_atom_site_occupancy
_atom_site_site_symmetry_order
_atom_site_calc_flag
_atom_site_refinement_flags_posn
_atom_site_refinement_flags_adp
_atom_site_refinement_flags_occupancy
_atom_site_disorder_assembly
_atom_site_disorder_group
Cl1 Cl 0.48590(4) 0.90203(9) 0.63257(4) 0.0791(2) Uani 1 1 d . . . . .
O2 O 0.59956(9) 0.6469(2) 0.34654(8) 0.0695(4) Uani 1 1 d . . . . .
C11 C 0.66230(10) 0.4651(2) 0.55435(10) 0.0393(4) Uani 1 1 d . . . . .
C16 C 0.62016(9) 0.5725(2) 0.49303(10) 0.0401(4) Uani 1 1 d . . . . .
C10 C 0.72696(9) 0.3237(2) 0.53194(10) 0.0379(4) Uani 1 1 d . . . . .
C6 C 0.85301(10) 0.2939(2) 0.63312(10) 0.0432(4) Uani 1 1 d . . . . .
C5 C 0.80835(9) 0.3938(2) 0.57066(10) 0.0382(4) Uani 1 1 d . . . . .
O1 O 0.86242(11) 0.0243(3) 0.71896(12) 0.1004(6) Uani 1 1 d . . . . .
C19 C 0.73284(10) 0.2991(2) 0.43547(10) 0.0406(4) Uani 1 1 d . . . . .
C20 C 0.78421(10) 0.1444(2) 0.40566(10) 0.0425(4) Uani 1 1 d . . . . .
C15 C 0.56458(10) 0.7057(3) 0.51722(12) 0.0479(4) Uani 1 1 d . . . . .
H15 H 0.536234 0.777006 0.476102 0.058 Uiso 1 1 calc R U . . .
C17 C 0.63400(11) 0.5491(3) 0.40104(11) 0.0470(4) Uani 1 1 d . . . . .
C9 C 0.70384(11) 0.1370(2) 0.56777(11) 0.0472(4) Uani 1 1 d . . . . .
H9 H 0.655545 0.083971 0.546805 0.057 Uiso 1 1 calc R U . . .
C4 C 0.83860(11) 0.5623(3) 0.54271(12) 0.0507(4) Uani 1 1 d . . . . .
H4 H 0.809112 0.630751 0.501393 0.061 Uiso 1 1 calc R U . . .
C25 C 0.74677(11) 0.0005(3) 0.35948(12) 0.0535(5) Uani 1 1 d . . . . .
H25 H 0.691041 0.002566 0.348825 0.064 Uiso 1 1 calc R U . . .
C18 C 0.68996(11) 0.4030(3) 0.37883(11) 0.0480(4) Uani 1 1 d . . . . .
H18 H 0.696205 0.380750 0.321225 0.058 Uiso 1 1 calc R U . . .
C12 C 0.64682(11) 0.4920(3) 0.63989(11) 0.0522(5) Uani 1 1 d . . . . .
H12 H 0.673784 0.419271 0.681473 0.063 Uiso 1 1 calc R U . . .
C14 C 0.55219(10) 0.7302(3) 0.60186(12) 0.0488(4) Uani 1 1 d . . . . .
C21 C 0.86740(11) 0.1367(3) 0.42098(12) 0.0562(5) Uani 1 1 d . . . . .
H21 H 0.893891 0.230740 0.452166 0.067 Uiso 1 1 calc R U . . .
C1 C 0.92685(11) 0.3649(3) 0.66642(12) 0.0570(5) Uani 1 1 d . . . . .
H1 H 0.956270 0.299066 0.708739 0.068 Uiso 1 1 calc R U . . .
C13 C 0.59250(11) 0.6238(3) 0.66406(12) 0.0543(5) Uani 1 1 d . . . . .
H13 H 0.583086 0.640961 0.721362 0.065 Uiso 1 1 calc R U . . .
C24 C 0.79071(12) -0.1453(3) 0.32917(13) 0.0583(5) Uani 1 1 d . . . . .
H24 H 0.764538 -0.240668 0.298542 0.070 Uiso 1 1 calc R U . . .
C7 C 0.82393(12) 0.1127(3) 0.66414(12) 0.0570(5) Uani 1 1 d . . . . .
C8 C 0.74747(12) 0.0439(3) 0.62683(12) 0.0554(5) Uani 1 1 d . . . . .
H8 H 0.728393 -0.070031 0.645153 0.066 Uiso 1 1 calc R U . . .
C23 C 0.87308(12) -0.1502(3) 0.34408(13) 0.0581(5) Uani 1 1 d . . . . .
H23 H 0.902870 -0.247811 0.323080 0.070 Uiso 1 1 calc R U . . .
C3 C 0.91174(12) 0.6283(3) 0.57568(14) 0.0620(5) Uani 1 1 d . . . . .
H3 H 0.931459 0.740598 0.556136 0.074 Uiso 1 1 calc R U . . .
C22 C 0.91118(12) -0.0100(3) 0.39021(14) 0.0643(6) Uani 1 1 d . . . . .
H22 H 0.966897 -0.013606 0.400842 0.077 Uiso 1 1 calc R U . . .
C2 C 0.95632(12) 0.5290(3) 0.63777(13) 0.0631(5) Uani 1 1 d . . . . .
H2 H 1.005866 0.573938 0.659688 0.076 Uiso 1 1 calc R U . . .

loop_
_atom_site_aniso_label
_atom_site_aniso_U_11
_atom_site_aniso_U_22
_atom_site_aniso_U_33
_atom_site_aniso_U_23
_atom_site_aniso_U_13
_atom_site_aniso_U_12
Cl1 0.0723(4) 0.0811(4) 0.0853(4) -0.0062(3) 0.0155(3) 0.0337(3)
O2 0.0818(10) 0.0774(10) 0.0480(7) 0.0163(7) -0.0074(7) 0.0234(8)
C11 0.0402(8) 0.0381(9) 0.0391(8) -0.0011(7) -0.0018(7) -0.0004(7)
C16 0.0389(8) 0.0391(9) 0.0416(9) 0.0016(7) -0.0036(7) -0.0011(7)
C10 0.0423(9) 0.0354(8) 0.0355(8) 0.0018(7) -0.0023(7) 0.0003(7)
C6 0.0446(9) 0.0463(10) 0.0385(9) 0.0019(7) -0.0003(7) 0.0082(8)
C5 0.0408(8) 0.0377(8) 0.0357(8) -0.0034(7) -0.0004(7) 0.0030(7)
O1 0.1018(13) 0.0888(12) 0.1062(13) 0.0531(11) -0.0323(11) 0.0053(10)
C19 0.0425(9) 0.0396(9) 0.0392(8) -0.0027(7) -0.0015(7) -0.0032(7)
C20 0.0480(9) 0.0429(9) 0.0366(8) -0.0028(7) 0.0017(7) 0.0002(7)
C15 0.0423(9) 0.0470(10) 0.0537(10) 0.0047(8) -0.0036(8) 0.0057(8)
C17 0.0505(10) 0.0480(10) 0.0415(9) 0.0048(8) -0.0064(8) 0.0015(8)
C9 0.0514(10) 0.0397(9) 0.0508(10) 0.0010(8) 0.0043(8) -0.0048(8)
C4 0.0552(11) 0.0422(10) 0.0535(10) 0.0049(8) -0.0067(8) -0.0041(8)
C25 0.0482(10) 0.0557(11) 0.0556(11) -0.0150(9) -0.0046(8) 0.0013(9)
C18 0.0561(10) 0.0520(10) 0.0354(9) -0.0020(8) -0.0011(8) 0.0026(9)
C12 0.0587(11) 0.0558(11) 0.0416(9) 0.0029(8) -0.0005(8) 0.0117(9)
C14 0.0405(9) 0.0471(10) 0.0590(11) -0.0040(9) 0.0046(8) 0.0059(8)
C21 0.0482(10) 0.0578(12) 0.0626(12) -0.0180(10) 0.0052(9) -0.0055(9)
C1 0.0482(10) 0.0730(14) 0.0485(10) 0.0012(10) -0.0091(8) 0.0086(10)
C13 0.0586(11) 0.0613(12) 0.0435(10) -0.0034(9) 0.0070(8) 0.0080(9)
C24 0.0622(12) 0.0497(11) 0.0628(12) -0.0185(10) 0.0011(9) -0.0019(9)
C7 0.0625(12) 0.0542(11) 0.0538(11) 0.0150(9) -0.0014(9) 0.0111(10)
C8 0.0663(12) 0.0400(10) 0.0603(12) 0.0125(9) 0.0065(9) -0.0010(9)
C23 0.0593(12) 0.0526(11) 0.0633(12) -0.0110(10) 0.0116(9) 0.0069(9)
C3 0.0621(12) 0.0534(12) 0.0694(13) -0.0008(10) -0.0047(10) -0.0150(10)
C22 0.0446(10) 0.0720(14) 0.0768(14) -0.0182(12) 0.0074(10) 0.0042(10)
C2 0.0475(11) 0.0777(15) 0.0626(12) -0.0108(11) -0.0099(9) -0.0101(10)

loop_
_atom_type_symbol
_atom_type_description
_atom_type_scat_dispersion_real
_atom_type_scat_dispersion_imag
_atom_type_scat_source
C C 0.0033 0.0016 'International Tables Vol C Tables 4.2.6.8 and 6.1.1.4'
H H 0.0000 0.0000 'International Tables Vol C Tables 4.2.6.8 and 6.1.1.4'
Cl Cl 0.1484 0.1585 'International Tables Vol C Tables 4.2.6.8 and 6.1.1.4'
O O 0.0106 0.0060 'International Tables Vol C Tables 4.2.6.8 and 6.1.1.4'

loop_
_geom_angle_atom_site_label_1
_geom_angle_atom_site_label_2
_geom_angle_atom_site_label_3
_geom_angle
_geom_angle_site_symmetry_1
_geom_angle_site_symmetry_3
_geom_angle_publ_flag
C16 C11 C10 122.65(15) . . ?
C16 C11 C12 118.41(16) . . ?
C12 C11 C10 118.91(14) . . ?
C11 C16 C15 120.38(16) . . ?
C11 C16 C17 120.65(15) . . ?
C15 C16 C17 118.97(15) . . ?
C5 C10 C11 107.65(13) . . ?
C5 C10 C19 108.89(13) . . ?
C19 C10 C11 112.91(13) . . ?
C9 C10 C11 107.85(14) . . ?
C9 C10 C5 112.38(14) . . ?
C9 C10 C19 107.25(13) . . ?
C5 C6 C1 119.50(17) . . ?
C5 C6 C7 120.97(16) . . ?
C1 C6 C7 119.52(16) . . ?
C6 C5 C10 121.96(15) . . ?
C4 C5 C10 119.11(14) . . ?
C4 C5 C6 118.93(16) . . ?
C20 C19 C10 117.80(14) . . ?
C18 C19 C10 122.04(15) . . ?
C18 C19 C20 120.03(15) . . ?
C25 C20 C19 118.20(16) . . ?
C21 C20 C19 123.75(15) . . ?
C21 C20 C25 118.05(16) . . ?
C16 C15 H15 120.3 . . ?
C14 C15 C16 119.45(16) . . ?
C14 C15 H15 120.3 . . ?
O2 C17 C16 121.47(17) . . ?
O2 C17 C18 121.68(17) . . ?
C18 C17 C16 116.84(14) . . ?
C10 C9 H9 117.7 . . ?
C8 C9 C10 124.65(17) . . ?
C8 C9 H9 117.7 . . ?
C5 C4 H4 119.7 . . ?
C3 C4 C5 120.55(17) . . ?
C3 C4 H4 119.7 . . ?
C20 C25 H25 119.4 . . ?
C24 C25 C20 121.18(18) . . ?
C24 C25 H25 119.4 . . ?
C19 C18 C17 124.50(16) . . ?
C19 C18 H18 117.7 . . ?
C17 C18 H18 117.7 . . ?
C11 C12 H12 119.3 . . ?
C13 C12 C11 121.41(17) . . ?
C13 C12 H12 119.3 . . ?
C15 C14 Cl1 119.60(14) . . ?
C15 C14 C13 121.38(17) . . ?
C13 C14 Cl1 119.00(15) . . ?
C20 C21 H21 119.8 . . ?
C22 C21 C20 120.48(18) . . ?
C22 C21 H21 119.8 . . ?
C6 C1 H1 119.5 . . ?
C2 C1 C6 121.02(18) . . ?
C2 C1 H1 119.5 . . ?
C12 C13 C14 118.96(17) . . ?
C12 C13 H13 120.5 . . ?
C14 C13 H13 120.5 . . ?
C25 C24 H24 119.9 . . ?
C23 C24 C25 120.14(18) . . ?
C23 C24 H24 119.9 . . ?
O1 C7 C6 121.52(19) . . ?
O1 C7 C8 121.06(19) . . ?
C8 C7 C6 117.41(16) . . ?
C9 C8 C7 122.61(18) . . ?
C9 C8 H8 118.7 . . ?
C7 C8 H8 118.7 . . ?
C24 C23 H23 120.2 . . ?
C22 C23 C24 119.59(18) . . ?
C22 C23 H23 120.2 . . ?
C4 C3 H3 119.7 . . ?
C4 C3 C2 120.62(19) . . ?
C2 C3 H3 119.7 . . ?
C21 C22 H22 119.7 . . ?
C23 C22 C21 120.57(19) . . ?
C23 C22 H22 119.7 . . ?
C1 C2 C3 119.37(18) . . ?
C1 C2 H2 120.3 . . ?
C3 C2 H2 120.3 . . ?

loop_
_geom_bond_atom_site_label_1
_geom_bond_atom_site_label_2
_geom_bond_distance
_geom_bond_site_symmetry_2
_geom_bond_publ_flag
Cl1 C14 1.7408(19) . ?
O2 C17 1.223(2) . ?
C11 C16 1.390(2) . ?
C11 C10 1.534(2) . ?
C11 C12 1.395(2) . ?
C16 C15 1.397(2) . ?
C16 C17 1.485(2) . ?
C10 C5 1.533(2) . ?
C10 C19 1.533(2) . ?
C10 C9 1.513(2) . ?
C6 C5 1.393(2) . ?
C6 C1 1.400(3) . ?
C6 C7 1.482(3) . ?
C5 C4 1.392(2) . ?
O1 C7 1.220(2) . ?
C19 C20 1.493(2) . ?
C19 C18 1.334(2) . ?
C20 C25 1.389(2) . ?
C20 C21 1.388(3) . ?
C15 H15 0.9300 . ?
C15 C14 1.368(3) . ?
C17 C18 1.457(3) . ?
C9 H9 0.9300 . ?
C9 C8 1.324(3) . ?
C4 H4 0.9300 . ?
C4 C3 1.375(3) . ?
C25 H25 0.9300 . ?
C25 C24 1.377(3) . ?
C18 H18 0.9300 . ?
C12 H12 0.9300 . ?
C12 C13 1.376(3) . ?
C14 C13 1.382(3) . ?
C21 H21 0.9300 . ?
C21 C22 1.383(3) . ?
C1 H1 0.9300 . ?
C1 C2 1.364(3) . ?
C13 H13 0.9300 . ?
C24 H24 0.9300 . ?
C24 C23 1.373(3) . ?
C7 C8 1.452(3) . ?
C8 H8 0.9300 . ?
C23 H23 0.9300 . ?
C23 C22 1.373(3) . ?
C3 H3 0.9300 . ?
C3 C2 1.386(3) . ?
C22 H22 0.9300 . ?
C2 H2 0.9300 . ?

loop_
_geom_torsion_atom_site_label_1
_geom_torsion_atom_site_label_2
_geom_torsion_atom_site_label_3
_geom_torsion_atom_site_label_4
_geom_torsion
_geom_torsion_site_symmetry_1
_geom_torsion_site_symmetry_2
_geom_torsion_site_symmetry_3
_geom_torsion_site_symmetry_4
_geom_torsion_publ_flag
Cl1 C14 C13 C12 -177.96(15) . . . . ?
O2 C17 C18 C19 175.94(19) . . . . ?
C11 C16 C15 C14 0.3(3) . . . . ?
C11 C16 C17 O2 -177.38(17) . . . . ?
C11 C16 C17 C18 3.1(2) . . . . ?
C11 C10 C5 C6 117.24(17) . . . . ?
C11 C10 C5 C4 -62.70(19) . . . . ?
C11 C10 C19 C20 -170.61(14) . . . . ?
C11 C10 C19 C18 5.1(2) . . . . ?
C11 C10 C9 C8 -117.5(2) . . . . ?
C11 C12 C13 C14 0.5(3) . . . . ?
C16 C11 C10 C5 113.80(17) . . . . ?
C16 C11 C10 C19 -6.4(2) . . . . ?
C16 C11 C10 C9 -124.72(16) . . . . ?
C16 C11 C12 C13 -1.3(3) . . . . ?
C16 C15 C14 Cl1 177.53(13) . . . . ?
C16 C15 C14 C13 -1.1(3) . . . . ?
C16 C17 C18 C19 -4.6(3) . . . . ?
C10 C11 C16 C15 -176.93(15) . . . . ?
C10 C11 C16 C17 2.5(2) . . . . ?
C10 C11 C12 C13 176.58(17) . . . . ?
C10 C5 C4 C3 -179.50(17) . . . . ?
C10 C19 C20 C25 114.94(18) . . . . ?
C10 C19 C20 C21 -65.5(2) . . . . ?
C10 C19 C18 C17 0.2(3) . . . . ?
C10 C9 C8 C7 -0.1(3) . . . . ?
C6 C5 C4 C3 0.6(3) . . . . ?
C6 C1 C2 C3 1.0(3) . . . . ?
C6 C7 C8 C9 -0.5(3) . . . . ?
C5 C10 C19 C20 69.89(18) . . . . ?
C5 C10 C19 C18 -114.38(18) . . . . ?
C5 C10 C9 C8 1.0(2) . . . . ?
C5 C6 C1 C2 -1.0(3) . . . . ?
C5 C6 C7 O1 -179.8(2) . . . . ?
C5 C6 C7 C8 0.1(3) . . . . ?
C5 C4 C3 C2 -0.5(3) . . . . ?
O1 C7 C8 C9 179.4(2) . . . . ?
C19 C10 C5 C6 -120.04(16) . . . . ?
C19 C10 C5 C4 60.02(19) . . . . ?
C19 C10 C9 C8 120.64(19) . . . . ?
C19 C20 C25 C24 179.18(17) . . . . ?
C19 C20 C21 C22 -179.02(18) . . . . ?
C20 C19 C18 C17 175.82(16) . . . . ?
C20 C25 C24 C23 -0.2(3) . . . . ?
C20 C21 C22 C23 0.0(3) . . . . ?
C15 C16 C17 O2 2.0(3) . . . . ?
C15 C16 C17 C18 -177.44(16) . . . . ?
C15 C14 C13 C12 0.7(3) . . . . ?
C17 C16 C15 C14 -179.10(16) . . . . ?
C9 C10 C5 C6 -1.4(2) . . . . ?
C9 C10 C5 C4 178.69(15) . . . . ?
C9 C10 C19 C20 -51.95(19) . . . . ?
C9 C10 C19 C18 123.78(18) . . . . ?
C4 C3 C2 C1 -0.3(3) . . . . ?
C25 C20 C21 C22 0.5(3) . . . . ?
C25 C24 C23 C22 0.7(3) . . . . ?
C18 C19 C20 C25 -60.9(2) . . . . ?
C18 C19 C20 C21 118.7(2) . . . . ?
C12 C11 C16 C15 0.9(2) . . . . ?
C12 C11 C16 C17 -179.72(16) . . . . ?
C12 C11 C10 C5 -63.99(19) . . . . ?
C12 C11 C10 C19 175.79(15) . . . . ?
C12 C11 C10 C9 57.5(2) . . . . ?
C21 C20 C25 C24 -0.4(3) . . . . ?
C1 C6 C5 C10 -179.79(16) . . . . ?
C1 C6 C5 C4 0.2(2) . . . . ?
C1 C6 C7 O1 0.9(3) . . . . ?
C1 C6 C7 C8 -179.24(17) . . . . ?
C24 C23 C22 C21 -0.6(3) . . . . ?
C7 C6 C5 C10 0.9(2) . . . . ?
C7 C6 C5 C4 -179.17(16) . . . . ?
C7 C6 C1 C2 178.37(18) . . . . ?
